data_2232166
loop_
_publ_author_name
'Yin, Yanli'
'Wang, Jinrong'
'Zhao, Yongliang'
'Huang, Liang'

_publ_section_title
;
 Bis{2,4-dibromo-6-[(2-phenylethyl)iminomethyl]phenolato-\k^2^<i>N</i>,<i>O</i>}cobalt(II)
;
_journal_coeditor_code BR2176
_journal_issue 11
_journal_name_full 'Acta Crystallographica Section E'
_journal_page_first m1642
_journal_paper_doi 10.1107/S160053681104459X
_journal_volume 67
_journal_year 2011
_chemical_formula_iupac '[Co (C15 H12 Br2 N O)2]'
_chemical_formula_moiety 'C30 H24 Br4 Co N2 O2'
_chemical_formula_sum 'C30 H24 Br4 Co N2 O2'
_chemical_formula_weight 823.08
_chemical_name_systematic
;
Bis{2,4-dibromo-6-[(2-phenylethyl)iminomethyl]phenolato-
\k^2^<i>N</i>,<i>O</i>}cobalt(II)
;
_space_group_IT_number 15
_symmetry_cell_setting monoclinic
_symmetry_space_group_name_Hall '-C 2yc'
_symmetry_space_group_name_H-M 'C 1 2/c 1'
_atom_sites_solution_hydrogens geom
_atom_sites_solution_primary direct
_atom_sites_solution_secondary difmap
_audit_creation_method SHELXL-97
_cell_angle_alpha 90.00
_cell_angle_beta 111.5050(10)
_cell_angle_gamma 90.00
_cell_formula_units_Z 4
_cell_length_a 22.5087(16)
_cell_length_b 4.8717(4)
_cell_length_c 28.864(2)
_cell_measurement_reflns_used 5864
_cell_measurement_temperature 291(2)
_cell_measurement_theta_max 28.10
_cell_measurement_theta_min 2.87
_cell_volume 2944.8(4)
_computing_cell_refinement 'SAINT-Plus (Bruker, 2000)'
_computing_data_collection 'SMART (Bruker, 2000)'
_computing_data_reduction 'SAINT-Plus (Bruker, 2000)'
_computing_molecular_graphics 'SHELXTL (Sheldrick, 2008)'
_computing_publication_material 'SHELXTL (Sheldrick, 2008)'
_computing_structure_refinement 'SHELXTL (Sheldrick, 2008)'
_computing_structure_solution 'SHELXL (Sheldrick, 2008)'
_diffrn_ambient_temperature 291(2)
_diffrn_measured_fraction_theta_full 0.998
_diffrn_measured_fraction_theta_max 0.998
_diffrn_measurement_device_type 'Bruker SMART APEX CCD'
_diffrn_measurement_method '\f and \w scans'
_diffrn_radiation_monochromator graphite
_diffrn_radiation_source 'fine-focus sealed tube'
_diffrn_radiation_type MoK\a
_diffrn_radiation_wavelength 0.71073
_diffrn_reflns_av_R_equivalents 0.0314
_diffrn_reflns_av_sigmaI/netI 0.0242
_diffrn_reflns_limit_h_max 27
_diffrn_reflns_limit_h_min -27
_diffrn_reflns_limit_k_max 6
_diffrn_reflns_limit_k_min -6
_diffrn_reflns_limit_l_max 35
_diffrn_reflns_limit_l_min -35
_diffrn_reflns_number 14453
_diffrn_reflns_theta_full 25.99
_diffrn_reflns_theta_max 25.99
_diffrn_reflns_theta_min 1.94
_diffrn_standards_number 0
_exptl_absorpt_coefficient_mu 6.041
_exptl_absorpt_correction_T_max 0.3500
_exptl_absorpt_correction_T_min 0.3250
_exptl_absorpt_correction_type multi-scan
_exptl_absorpt_process_details '(SADABS; Bruker, 2000)'
_exptl_crystal_colour red
_exptl_crystal_density_diffrn 1.857
_exptl_crystal_density_method 'not measured'
_exptl_crystal_description block
_exptl_crystal_F_000 1604
_exptl_crystal_size_max 0.24
_exptl_crystal_size_mid 0.23
_exptl_crystal_size_min 0.22
_refine_diff_density_max 0.791
_refine_diff_density_min -0.778
_refine_ls_extinction_method none
_refine_ls_goodness_of_fit_ref 1.013
_refine_ls_hydrogen_treatment constr
_refine_ls_matrix_type full
_refine_ls_number_parameters 177
_refine_ls_number_reflns 2876
_refine_ls_number_restraints 0
_refine_ls_restrained_S_all 1.013
_refine_ls_R_factor_all 0.0386
_refine_ls_R_factor_gt 0.0324
_refine_ls_shift/su_max 0.000
_refine_ls_shift/su_mean 0.000
_refine_ls_structure_factor_coef Fsqd
_refine_ls_weighting_details 'calc w=1/[\s^2^(Fo^2^)+(0.0820P)^2^+0.8120P] where P=(Fo^2^+2Fc^2^)/3'
_refine_ls_weighting_scheme calc
_refine_ls_wR_factor_gt 0.1044
_refine_ls_wR_factor_ref 0.1080
_reflns_number_gt 2478
_reflns_number_total 2876
_reflns_threshold_expression I>2\s(I)
_cod_data_source_file br2176.cif
_cod_data_source_block I
_cod_original_sg_symbol_H-M 'C 2/c'
_cod_database_code 2232166
_cod_database_fobs_code 2232166

loop_
_symmetry_equiv_pos_as_xyz
'x, y, z'
'-x, y, -z+1/2'
'x+1/2, y+1/2, z'
'-x+1/2, y+1/2, -z+1/2'
'-x, -y, -z'
'x, -y, z-1/2'
'-x+1/2, -y+1/2, -z'
'x+1/2, -y+1/2, z-1/2'

loop_
_atom_site_type_symbol
_atom_site_label
_atom_site_fract_x
_atom_site_fract_y
_atom_site_fract_z
_atom_site_U_iso_or_equiv
_atom_site_adp_type
_atom_site_calc_flag
_atom_site_refinement_flags
_atom_site_occupancy
_atom_site_symmetry_multiplicity
C C1 0.12749(15) 0.3862(7) 0.22685(12) 0.0389(7) Uani d . 1 4
C C2 0.08497(15) 0.5880(6) 0.19768(11) 0.0367(7) Uani d . 1 4
C C3 0.09703(15) 0.6772(6) 0.15481(11) 0.0365(6) Uani d . 1 4
C C4 0.14508(15) 0.5753(6) 0.14172(12) 0.0409(7) Uani d . 1 4
H H4 0.1509 0.6379 0.1132 0.049 Uiso calc R 1 4
C C5 0.18509(15) 0.3773(7) 0.17151(12) 0.0430(7) Uani d . 1 4
C C6 0.17739(16) 0.2844(7) 0.21350(12) 0.0435(8) Uani d . 1 4
H H6 0.2052 0.1534 0.2333 0.052 Uiso calc R 1 4
C C7 0.12310(17) 0.2717(7) 0.27173(12) 0.0431(7) Uani d . 1 4
H H7 0.1561 0.1560 0.2903 0.052 Uiso calc R 1 4
C C8 0.08535(19) 0.1846(8) 0.33657(12) 0.0492(8) Uani d . 1 4
H H8A 0.1125 0.0239 0.3418 0.059 Uiso calc R 1 4
H H8B 0.0438 0.1257 0.3358 0.059 Uiso calc R 1 4
C C9 0.1142(2) 0.3836(9) 0.37889(14) 0.0656(11) Uani d . 1 4
H H9A 0.0876 0.5464 0.3729 0.079 Uiso calc R 1 4
H H9B 0.1560 0.4390 0.3799 0.079 Uiso calc R 1 4
C C10 0.12060(19) 0.2619(7) 0.42885(13) 0.0503(9) Uani d . 1 4
C C11 0.0790(2) 0.3341(10) 0.45192(14) 0.0613(10) Uani d . 1 4
H H11 0.0479 0.4661 0.4374 0.074 Uiso calc R 1 4
C C12 0.0828(3) 0.2136(10) 0.49615(16) 0.0701(12) Uani d . 1 4
H H12 0.0536 0.2616 0.5107 0.084 Uiso calc R 1 4
C C13 0.1281(3) 0.0287(10) 0.51828(15) 0.0702(12) Uani d . 1 4
H H13 0.1309 -0.0479 0.5485 0.084 Uiso calc R 1 4
C C14 0.1703(3) -0.0485(13) 0.49693(19) 0.0972(19) Uani d . 1 4
H H14 0.2012 -0.1803 0.5121 0.117 Uiso calc R 1 4
C C15 0.1668(2) 0.0710(11) 0.45224(17) 0.0773(14) Uani d . 1 4
H H15 0.1962 0.0209 0.4380 0.093 Uiso calc R 1 4
Br Br1 0.040636(17) 0.94006(7) 0.113456(12) 0.04757(15) Uani d . 1 4
Br Br2 0.250012(17) 0.22456(9) 0.151646(14) 0.05805(16) Uani d . 1 4
Co Co1 0.0000 0.52246(15) 0.2500 0.04521(19) Uani d S 1 2
N N1 0.07834(13) 0.3134(6) 0.28853(10) 0.0425(6) Uani d . 1 4
O O1 0.03706(12) 0.6888(5) 0.20677(9) 0.0468(6) Uani d . 1 4

loop_
_atom_site_aniso_label
_atom_site_aniso_U_11
_atom_site_aniso_U_22
_atom_site_aniso_U_33
_atom_site_aniso_U_12
_atom_site_aniso_U_13
_atom_site_aniso_U_23
C1 0.0389(16) 0.0510(18) 0.0320(16) -0.0033(13) 0.0192(13) -0.0013(13)
C2 0.0394(16) 0.0439(17) 0.0338(16) -0.0048(12) 0.0219(13) -0.0012(12)
C3 0.0406(16) 0.0432(16) 0.0303(15) -0.0029(13) 0.0182(13) 0.0005(12)
C4 0.0460(18) 0.0523(19) 0.0324(16) -0.0078(15) 0.0239(14) -0.0023(13)
C5 0.0360(16) 0.0589(19) 0.0414(18) -0.0039(14) 0.0226(14) -0.0086(15)
C6 0.0364(16) 0.059(2) 0.0370(17) 0.0031(14) 0.0155(14) 0.0028(14)
C7 0.0444(18) 0.0548(19) 0.0336(16) 0.0020(14) 0.0184(14) 0.0063(14)
C8 0.054(2) 0.064(2) 0.0345(17) -0.0061(17) 0.0213(15) 0.0100(15)
C9 0.091(3) 0.069(2) 0.038(2) -0.021(2) 0.026(2) 0.0042(17)
C10 0.062(2) 0.057(2) 0.0324(17) -0.0141(17) 0.0174(16) -0.0011(14)
C11 0.067(2) 0.074(3) 0.040(2) 0.005(2) 0.0150(18) 0.0093(18)
C12 0.089(3) 0.087(3) 0.044(2) 0.001(3) 0.035(2) -0.004(2)
C13 0.095(3) 0.083(3) 0.036(2) 0.004(3) 0.027(2) 0.0095(19)
C14 0.114(4) 0.133(5) 0.050(3) 0.052(4) 0.036(3) 0.032(3)
C15 0.076(3) 0.116(4) 0.047(2) 0.022(3) 0.032(2) 0.013(2)
Br1 0.0584(2) 0.0515(2) 0.0413(2) 0.00711(15) 0.02841(17) 0.00863(13)
Br2 0.0447(2) 0.0830(3) 0.0575(3) 0.00539(17) 0.03169(19) -0.00833(18)
Co1 0.0441(4) 0.0638(4) 0.0359(4) 0.000 0.0243(3) 0.000
N1 0.0470(16) 0.0554(16) 0.0312(14) -0.0017(13) 0.0216(12) 0.0052(12)
O1 0.0522(14) 0.0575(14) 0.0442(13) 0.0103(11) 0.0337(11) 0.0089(11)

loop_
_atom_type_symbol
_atom_type_description
_atom_type_scat_dispersion_real
_atom_type_scat_dispersion_imag
_atom_type_scat_source
C C 0.0033 0.0016 'International Tables Vol C Tables 4.2.6.8 and 6.1.1.4'
H H 0.0000 0.0000 'International Tables Vol C Tables 4.2.6.8 and 6.1.1.4'
N N 0.0061 0.0033 'International Tables Vol C Tables 4.2.6.8 and 6.1.1.4'
O O 0.0106 0.0060 'International Tables Vol C Tables 4.2.6.8 and 6.1.1.4'
Co Co 0.3494 0.9721 'International Tables Vol C Tables 4.2.6.8 and 6.1.1.4'
Br Br -0.2901 2.4595 'International Tables Vol C Tables 4.2.6.8 and 6.1.1.4'

loop_
_geom_angle_atom_site_label_1
_geom_angle_atom_site_label_2
_geom_angle_atom_site_label_3
_geom_angle_site_symmetry_1
_geom_angle_site_symmetry_3
_geom_angle
C6 C1 C2 . . 121.1(3)
C6 C1 C7 . . 115.7(3)
C2 C1 C7 . . 123.2(3)
O1 C2 C1 . . 125.0(3)
O1 C2 C3 . . 119.8(3)
C1 C2 C3 . . 115.2(3)
C4 C3 C2 . . 123.5(3)
C4 C3 Br1 . . 119.3(2)
C2 C3 Br1 . . 117.2(2)
C3 C4 C5 . . 118.9(3)
C3 C4 H4 . . 120.5
C5 C4 H4 . . 120.5
C6 C5 C4 . . 121.2(3)
C6 C5 Br2 . . 120.0(3)
C4 C5 Br2 . . 118.8(2)
C5 C6 C1 . . 120.1(3)
C5 C6 H6 . . 119.9
C1 C6 H6 . . 119.9
N1 C7 C1 . . 126.7(3)
N1 C7 H7 . . 116.7
C1 C7 H7 . . 116.7
N1 C8 C9 . . 110.7(3)
N1 C8 H8A . . 109.5
C9 C8 H8A . . 109.5
N1 C8 H8B . . 109.5
C9 C8 H8B . . 109.5
H8A C8 H8B . . 108.1
C8 C9 C10 . . 112.5(3)
C8 C9 H9A . . 109.1
C10 C9 H9A . . 109.1
C8 C9 H9B . . 109.1
C10 C9 H9B . . 109.1
H9A C9 H9B . . 107.8
C15 C10 C11 . . 117.4(3)
C15 C10 C9 . . 121.6(4)
C11 C10 C9 . . 121.0(4)
C10 C11 C12 . . 121.1(4)
C10 C11 H11 . . 119.5
C12 C11 H11 . . 119.5
C13 C12 C11 . . 120.5(4)
C13 C12 H12 . . 119.8
C11 C12 H12 . . 119.8
C12 C13 C14 . . 120.5(4)
C12 C13 H13 . . 119.8
C14 C13 H13 . . 119.8
C13 C14 C15 . . 119.5(5)
C13 C14 H14 . . 120.2
C15 C14 H14 . . 120.2
C10 C15 C14 . . 121.0(5)
C10 C15 H15 . . 119.5
C14 C15 H15 . . 119.5
O1 Co1 O1 . 2 129.98(15)
O1 Co1 N1 . . 94.15(10)
O1 Co1 N1 2 . 111.18(11)
O1 Co1 N1 . 2 111.18(11)
O1 Co1 N1 2 2 94.14(10)
N1 Co1 N1 . 2 118.31(17)
C7 N1 C8 . . 117.3(3)
C7 N1 Co1 . . 121.9(2)
C8 N1 Co1 . . 120.7(2)
C2 O1 Co1 . . 124.4(2)

loop_
_geom_bond_atom_site_label_1
_geom_bond_atom_site_label_2
_geom_bond_site_symmetry_2
_geom_bond_distance
_geom_bond_publ_flag
C1 C6 . 1.405(5) ?
C1 C2 . 1.415(5) ?
C1 C7 . 1.447(4) ?
C2 O1 . 1.296(4) ?
C2 C3 . 1.428(4) ?
C3 C4 . 1.363(4) ?
C3 Br1 . 1.888(3) ?
C4 C5 . 1.383(5) ?
C4 H4 . 0.9300 ?
C5 C6 . 1.363(5) ?
C5 Br2 . 1.906(3) ?
C6 H6 . 0.9300 ?
C7 N1 . 1.284(4) ?
C7 H7 . 0.9300 ?
C8 N1 . 1.477(4) ?
C8 C9 . 1.507(5) ?
C8 H8A . 0.9700 ?
C8 H8B . 0.9700 ?
C9 C10 . 1.516(5) ?
C9 H9A . 0.9700 ?
C9 H9B . 0.9700 ?
C10 C15 . 1.374(6) ?
C10 C11 . 1.378(6) ?
C11 C12 . 1.379(6) ?
C11 H11 . 0.9300 ?
C12 C13 . 1.335(7) ?
C12 H12 . 0.9300 ?
C13 C14 . 1.360(7) ?
C13 H13 . 0.9300 ?
C14 C15 . 1.391(7) ?
C14 H14 . 0.9300 ?
C15 H15 . 0.9300 ?
Co1 O1 . 1.916(2) yes
Co1 O1 2 1.916(2) ?
Co1 N1 . 1.986(3) yes
Co1 N1 2 1.986(3) ?

loop_
_geom_hbond_atom_site_label_D
_geom_hbond_atom_site_label_H
_geom_hbond_atom_site_label_A
_geom_hbond_site_symmetry_A
_geom_hbond_distance_DH
_geom_hbond_distance_HA
_geom_hbond_distance_DA
_geom_hbond_angle_DHA
C7 H7 Br2 4_545 0.93 3.01 3.940(3) 172.5
C8 H8B Br1 2_545 0.97 2.93 3.814(3) 151.0
C9 H9B Br2 4_555 0.97 2.94 3.854(3) 157.4
